data_1543363
loop_
_publ_author_name
'Manaviazar, Soraya'
'Nockemann, Peter'
'Hale, Karl J.'

_publ_section_title
;
 Total Synthesis of the GRP78-Downregulatory Macrolide (+)-Prunustatin A,
 the Immunosuppressant (+)-SW-163A, and a JBIR-04 Diastereoisomer That
 Confirms JBIR-04 Has Nonidentical Stereochemistry to (+)-Prunustatin A.
;
_journal_issue 12
_journal_name_full 'Organic letters'
_journal_page_first 2902
_journal_page_last 2905
_journal_paper_doi 10.1021/acs.orglett.6b01235
_journal_volume 18
_journal_year 2016
_chemical_absolute_configuration ad
_chemical_formula_moiety 'C31 H43 N O11'
_chemical_formula_sum 'C31 H43 N O11'
_chemical_formula_weight 605.66
_space_group_crystal_system orthorhombic
_space_group_IT_number 18
_space_group_name_Hall 'P 2 2ab'
_space_group_name_H-M_alt 'P 21 21 2'
_symmetry_space_group_name_Hall 'P 2 2ab'
_symmetry_space_group_name_H-M 'P 21 21 2'
_atom_sites_solution_hydrogens geom
_atom_sites_solution_primary direct
_audit_creation_date 2016-05-19
_audit_creation_method
;
Olex2 1.2
(compiled 2016.02.16 svn.r3265 for OlexSys, GUI svn.r5155)
;
_cell_angle_alpha 90
_cell_angle_beta 90
_cell_angle_gamma 90
_cell_formula_units_Z 4
_cell_length_a 27.6917(6)
_cell_length_b 14.8522(2)
_cell_length_c 8.87923(16)
_cell_measurement_reflns_used 33607
_cell_measurement_temperature 100
_cell_measurement_theta_max 72.72
_cell_measurement_theta_min 4.366
_cell_volume 3651.87(11)
_computing_molecular_graphics 'Olex2 (Dolomanov et al., 2009)'
_computing_publication_material 'Olex2 (Dolomanov et al., 2009)'
_computing_structure_refinement 'ShelXL (Sheldrick, 2015)'
_computing_structure_solution 'ShelXT (Sheldrick, 2015)'
_diffrn_ambient_temperature 100
_diffrn_measured_fraction_theta_full 0.999
_diffrn_measured_fraction_theta_max 0.994
_diffrn_measurement_device_type 'Rigaku Supernova'
_diffrn_radiation_type CuK\a
_diffrn_radiation_wavelength 1.54184
_diffrn_reflns_av_R_equivalents 0.0611
_diffrn_reflns_av_unetI/netI 0.0315
_diffrn_reflns_Laue_measured_fraction_full 0.999
_diffrn_reflns_Laue_measured_fraction_max 0.994
_diffrn_reflns_limit_h_max 31
_diffrn_reflns_limit_h_min -33
_diffrn_reflns_limit_k_max 18
_diffrn_reflns_limit_k_min -18
_diffrn_reflns_limit_l_max 10
_diffrn_reflns_limit_l_min -9
_diffrn_reflns_number 33607
_diffrn_reflns_point_group_measured_fraction_full 1.000
_diffrn_reflns_point_group_measured_fraction_max 0.990
_diffrn_reflns_theta_full 67.684
_diffrn_reflns_theta_max 72.729
_diffrn_reflns_theta_min 4.366
_exptl_absorpt_coefficient_mu 0.694
_exptl_absorpt_correction_T_max 0.870
_exptl_absorpt_correction_T_min 0.870
_exptl_absorpt_correction_type multi-scan
_exptl_absorpt_process_details 'SADABS v2008/1 (Bruker, 2007)'
_exptl_crystal_colour 'clear colourless'
_exptl_crystal_colour_lustre clear
_exptl_crystal_colour_primary colourless
_exptl_crystal_density_diffrn 1.102
_exptl_crystal_description block
_exptl_crystal_F_000 1296
_exptl_crystal_size_max 0.2
_exptl_crystal_size_mid 0.2
_exptl_crystal_size_min 0.2
_refine_diff_density_max 0.477
_refine_diff_density_min -0.311
_refine_diff_density_rms 0.050
_refine_ls_abs_structure_details
;
 Flack x determined using 2916 quotients [(I+)-(I-)]/[(I+)+(I-)]
 (Parsons, Flack and Wagner, Acta Cryst. B69 (2013) 249-259).
;
_refine_ls_abs_structure_Flack 0.08(10)
_refine_ls_extinction_method none
_refine_ls_goodness_of_fit_ref 1.088
_refine_ls_hydrogen_treatment constr
_refine_ls_matrix_type full
_refine_ls_number_parameters 396
_refine_ls_number_reflns 7199
_refine_ls_number_restraints 0
_refine_ls_restrained_S_all 1.088
_refine_ls_R_factor_all 0.0507
_refine_ls_R_factor_gt 0.0487
_refine_ls_shift/su_max 0.000
_refine_ls_shift/su_mean 0.000
_refine_ls_structure_factor_coef Fsqd
_refine_ls_weighting_details 'w=1/[\s^2^(Fo^2^)+(0.0702P)^2^+1.4659P] where P=(Fo^2^+2Fc^2^)/3'
_refine_ls_weighting_scheme calc
_refine_ls_wR_factor_gt 0.1291
_refine_ls_wR_factor_ref 0.1310
_reflns_Friedel_coverage 0.768
_reflns_Friedel_fraction_full 1.000
_reflns_Friedel_fraction_max 0.985
_reflns_number_gt 6897
_reflns_number_total 7199
_reflns_threshold_expression 'I > 2\s(I)'
_cod_data_source_file ol6b01235_si_002.cif
_cod_data_source_block sm19123_sq_sq
_cod_depositor_comments 'Adding full bibliography for 1543360--1543363.cif.'
_cod_original_cell_volume 3651.88(11)
_cod_database_code 1543363
_shelxl_version_number 2014/6
_shelx_space_group_comment
;
The symmetry employed for this shelxl refinement is uniquely defined
by the following loop, which should always be used as a source of
symmetry information in preference to the above space-group names.
They are only intended as comments.
;
_olex2_refinement_description
;
1. Fixed Uiso
 At 1.2 times of:
  All C(H) groups, All C(H,H) groups, All N(H) groups
 At 1.5 times of:
  All C(H,H,H) groups
2. Others
 Sof(O00C)=Sof(C0)=Sof(C2)=Sof(H2a)=Sof(H2b)=Sof(H2c)=Sof(C3)=Sof(H3a)=
 Sof(H3b)=Sof(H3c)=Sof(C1AA)=Sof(H1Aa)=Sof(H1Ab)=Sof(H1Ac)=1-FVAR(1)
 Sof(O00B)=Sof(C014)=Sof(C016)=Sof(H01m)=Sof(H01n)=Sof(H01o)=Sof(C017)=
 Sof(H01p)=Sof(H01q)=Sof(H01r)=Sof(C018)=Sof(H01s)=Sof(H01t)=Sof(H01u)=FVAR(1)
3.a Ternary CH refined with riding coordinates:
 C00I(H00I), C00N(H00N), C00O(H00O), C00Q(H00Q), C00T(H00T), C00W(H00W)
3.b Secondary CH2 refined with riding coordinates:
 C00M(H00a,H00b), C00P(H00d,H00e)
3.c Aromatic/amide H refined with riding coordinates:
 N00C(H00C), C00G(H00G), C00R(H00R), C00V(H00V), C00X(H00X), C00Z(H00Z)
3.d Idealised Me refined as rotating group:
 C00U(H00f,H00h,H00j), C00Y(H00k,H00l,H00m), C010(H01a,H01b,H01c), C011(H01d,
 H01e,H01f), C012(H01g,H01h,H01i), C013(H01j,H01k,H01l), C016(H01m,H01n,H01o),
 C017(H01p,H01q,H01r), C018(H01s,H01t,H01u), C2(H2a,H2b,H2c), C3(H3a,H3b,H3c),
 C1AA(H1Aa,H1Ab,H1Ac)
;
_olex2_submission_special_instructions 'No special instructions were received'

loop_
_space_group_symop_operation_xyz
'x, y, z'
'-x, -y, z'
'-x+1/2, y+1/2, -z'
'x+1/2, -y+1/2, -z'

loop_
_atom_site_label
_atom_site_type_symbol
_atom_site_fract_x
_atom_site_fract_y
_atom_site_fract_z
_atom_site_U_iso_or_equiv
_atom_site_adp_type
_atom_site_occupancy
_atom_site_site_symmetry_order
_atom_site_calc_flag
_atom_site_refinement_flags_posn
_atom_site_refinement_flags_occupancy
_atom_site_disorder_assembly
_atom_site_disorder_group
O001 O 0.22788(7) 0.44030(12) 0.1646(2) 0.0219(4) Uani 1 1 d . . . .
O002 O 0.24795(7) 0.56672(12) 0.4548(2) 0.0218(4) Uani 1 1 d . . . .
O003 O 0.35091(7) 0.41620(12) 0.1314(2) 0.0235(4) Uani 1 1 d . . . .
O004 O 0.36524(7) 0.52536(13) 0.4208(2) 0.0283(5) Uani 1 1 d . . . .
O005 O 0.30196(8) 0.67521(15) 0.3984(3) 0.0379(5) Uani 1 1 d . . . .
O006 O 0.24964(9) 0.36583(15) 0.3732(2) 0.0351(5) Uani 1 1 d . . . .
O007 O 0.13364(8) 0.58223(15) 0.2843(3) 0.0331(5) Uani 1 1 d . . . .
O008 O 0.51639(8) 0.39138(15) 0.2357(3) 0.0410(6) Uani 1 1 d . . . .
O009 O 0.37744(9) 0.38545(16) 0.5102(3) 0.0416(6) Uani 1 1 d . . . .
O00A O 0.30855(9) 0.54129(15) 0.0777(4) 0.0550(8) Uani 1 1 d . . . .
O00B O 0.49776(13) 0.2444(2) 0.2281(6) 0.0301(10) Uiso 0.640(9) 1 d . P A 1
N00C N 0.43957(9) 0.34544(16) 0.2793(3) 0.0281(5) Uani 1 1 d . . . .
H00C H 0.4206 0.3001 0.2905 0.034 Uiso 1 1 calc R . . .
C00D C 0.22208(10) 0.41399(17) 0.3088(3) 0.0209(5) Uani 1 1 d . . . .
C00E C 0.17054(10) 0.66076(17) 0.6344(3) 0.0223(5) Uani 1 1 d . . . .
C00F C 0.31093(10) 0.46166(18) 0.0981(3) 0.0245(6) Uani 1 1 d . . . .
C00G C 0.20030(10) 0.64507(19) 0.7578(3) 0.0268(6) Uani 1 1 d . . . .
H00G H 0.2332 0.6566 0.7499 0.032 Uiso 1 1 calc R . . .
C00H C 0.38600(9) 0.44302(19) 0.4207(3) 0.0248(6) Uani 1 1 d . . . .
C00I C 0.26765(10) 0.39948(17) 0.0828(3) 0.0205(5) Uani 1 1 d . . . .
H00I H 0.2752 0.3402 0.1251 0.025 Uiso 1 1 calc R . . .
C00J C 0.48741(11) 0.3315(2) 0.2536(4) 0.0344(7) Uani 1 1 d . . . .
C00K C 0.17457(10) 0.44977(18) 0.3710(3) 0.0229(6) Uani 1 1 d . . . .
C00L C 0.29257(11) 0.60364(19) 0.4524(3) 0.0251(6) Uani 1 1 d . . . .
C00M C 0.20432(12) 0.3387(2) -0.0950(4) 0.0308(6) Uani 1 1 d . . . .
H00A H 0.1785 0.3769 -0.0581 0.037 Uiso 1 1 calc R . . .
H00B H 0.1982 0.3273 -0.2009 0.037 Uiso 1 1 calc R . . .
C00N C 0.42048(9) 0.43546(18) 0.2881(4) 0.0240(6) Uani 1 1 d . . . .
H00N H 0.4477 0.4760 0.3079 0.029 Uiso 1 1 calc R . . .
C00O C 0.25218(11) 0.39017(18) -0.0808(3) 0.0257(6) Uani 1 1 d . . . .
H00O H 0.2472 0.4508 -0.1214 0.031 Uiso 1 1 calc R . . .
C00P C 0.19083(11) 0.69309(18) 0.4868(3) 0.0248(6) Uani 1 1 d . . . .
H00D H 0.2171 0.7345 0.5070 0.030 Uiso 1 1 calc R . . .
H00E H 0.1659 0.7261 0.4334 0.030 Uiso 1 1 calc R . . .
C00Q C 0.39598(10) 0.4679(2) 0.1442(3) 0.0265(6) Uani 1 1 d . . . .
H00Q H 0.3884 0.5322 0.1532 0.032 Uiso 1 1 calc R . . .
C00R C 0.18181(12) 0.6126(2) 0.8925(3) 0.0317(6) Uani 1 1 d . . . .
H00R H 0.2024 0.6013 0.9729 0.038 Uiso 1 1 calc R . . .
C00S C 0.16949(10) 0.55136(18) 0.3414(3) 0.0226(5) Uani 1 1 d . . . .
C00T C 0.32808(11) 0.5414(2) 0.5315(4) 0.0294(6) Uani 1 1 d . . . .
H00T H 0.3123 0.4848 0.5595 0.035 Uiso 1 1 calc R . . .
C00U C 0.17178(12) 0.4315(2) 0.5408(3) 0.0297(6) Uani 1 1 d . . . .
H00F H 0.1742 0.3679 0.5587 0.045 Uiso 1 1 calc GR . . .
H00H H 0.1416 0.4533 0.5792 0.045 Uiso 1 1 calc GR . . .
H00J H 0.1979 0.4618 0.5908 0.045 Uiso 1 1 calc GR . . .
C00V C 0.10248(11) 0.6127(2) 0.7866(4) 0.0307(6) Uani 1 1 d . . . .
H00V H 0.0695 0.6021 0.7960 0.037 Uiso 1 1 calc R . . .
C00W C 0.20953(10) 0.61737(17) 0.3844(3) 0.0224(5) Uani 1 1 d . . . .
H00W H 0.2222 0.6446 0.2919 0.027 Uiso 1 1 calc R . . .
C00X C 0.12106(11) 0.64441(18) 0.6513(3) 0.0255(6) Uani 1 1 d . . . .
H00X H 0.1003 0.6549 0.5708 0.031 Uiso 1 1 calc R . . .
C00Y C 0.20227(12) 0.2496(2) -0.0110(4) 0.0349(7) Uani 1 1 d . . . .
H00K H 0.1731 0.2184 -0.0372 0.052 Uiso 1 1 calc GR . . .
H00L H 0.2028 0.2607 0.0955 0.052 Uiso 1 1 calc GR . . .
H00M H 0.2297 0.2135 -0.0383 0.052 Uiso 1 1 calc GR . . .
C00Z C 0.13292(12) 0.5970(2) 0.9075(4) 0.0327(7) Uani 1 1 d . . . .
H00Z H 0.1205 0.5760 0.9983 0.039 Uiso 1 1 calc R . . .
C010 C 0.13340(11) 0.3999(2) 0.2900(4) 0.0344(7) Uani 1 1 d . . . .
H01A H 0.1343 0.4138 0.1844 0.052 Uiso 1 1 calc GR . . .
H01B H 0.1030 0.4187 0.3311 0.052 Uiso 1 1 calc GR . . .
H01C H 0.1372 0.3362 0.3038 0.052 Uiso 1 1 calc GR . . .
C011 C 0.29279(13) 0.3456(2) -0.1714(4) 0.0355(7) Uani 1 1 d . . . .
H01D H 0.3215 0.3817 -0.1648 0.053 Uiso 1 1 calc GR . . .
H01E H 0.2832 0.3403 -0.2749 0.053 Uiso 1 1 calc GR . . .
H01F H 0.2992 0.2868 -0.1311 0.053 Uiso 1 1 calc GR . . .
C012 C 0.42559(12) 0.4520(3) 0.0030(4) 0.0433(9) Uani 1 1 d . . . .
H01G H 0.4341 0.3894 -0.0036 0.065 Uiso 1 1 calc GR . . .
H01H H 0.4545 0.4877 0.0070 0.065 Uiso 1 1 calc GR . . .
H01I H 0.4070 0.4687 -0.0838 0.065 Uiso 1 1 calc GR . . .
C013 C 0.34926(15) 0.5866(3) 0.6688(4) 0.0498(10) Uani 1 1 d . . . .
H01J H 0.3754 0.5509 0.7070 0.075 Uiso 1 1 calc GR . . .
H01K H 0.3248 0.5924 0.7448 0.075 Uiso 1 1 calc GR . . .
H01L H 0.3610 0.6452 0.6418 0.075 Uiso 1 1 calc GR . . .
C014 C 0.54753(19) 0.2150(3) 0.1938(9) 0.0301(12) Uiso 0.640(9) 1 d . P A 1
C016 C 0.5595(2) 0.2487(4) 0.0333(8) 0.0429(15) Uiso 0.640(9) 1 d . P A 1
H01M H 0.5330 0.2355 -0.0329 0.064 Uiso 0.640(9) 1 calc GR P A 1
H01N H 0.5881 0.2190 -0.0025 0.064 Uiso 0.640(9) 1 calc GR P A 1
H01O H 0.5649 0.3126 0.0356 0.064 Uiso 0.640(9) 1 calc GR P A 1
C017 C 0.5425(3) 0.1141(5) 0.1938(10) 0.0533(18) Uiso 0.640(9) 1 d . P A 1
H01P H 0.5291 0.0948 0.2881 0.080 Uiso 0.640(9) 1 calc GR P A 1
H01Q H 0.5737 0.0871 0.1801 0.080 Uiso 0.640(9) 1 calc GR P A 1
H01R H 0.5215 0.0961 0.1132 0.080 Uiso 0.640(9) 1 calc GR P A 1
C018 C 0.5836(2) 0.2462(4) 0.3079(7) 0.0362(14) Uiso 0.640(9) 1 d . P A 1
H01S H 0.5881 0.3100 0.2983 0.054 Uiso 0.640(9) 1 calc GR P A 1
H01T H 0.6137 0.2160 0.2915 0.054 Uiso 0.640(9) 1 calc GR P A 1
H01U H 0.5719 0.2326 0.4072 0.054 Uiso 0.640(9) 1 calc GR P A 1
O00C O 0.4947(2) 0.2424(4) 0.2888(9) 0.0197(15) Uiso 0.360(9) 1 d . P A 2
C0 C 0.5441(4) 0.2080(8) 0.2664(18) 0.043(3) Uiso 0.360(9) 1 d . P A 2
C2 C 0.5401(4) 0.1084(7) 0.2767(15) 0.042(3) Uiso 0.360(9) 1 d . P A 2
H2A H 0.5272 0.0922 0.3734 0.062 Uiso 0.360(9) 1 calc GR P A 2
H2B H 0.5714 0.0819 0.2646 0.062 Uiso 0.360(9) 1 calc GR P A 2
H2C H 0.5190 0.0868 0.1989 0.062 Uiso 0.360(9) 1 calc GR P A 2
C3 C 0.5769(5) 0.2485(10) 0.386(2) 0.063(4) Uiso 0.360(9) 1 d . P A 2
H3A H 0.5852 0.3090 0.3580 0.095 Uiso 0.360(9) 1 calc GR P A 2
H3B H 0.6057 0.2131 0.3943 0.095 Uiso 0.360(9) 1 calc GR P A 2
H3C H 0.5604 0.2491 0.4811 0.095 Uiso 0.360(9) 1 calc GR P A 2
C1AA C 0.5567(5) 0.2263(10) 0.110(2) 0.058(3) Uiso 0.360(9) 1 d . P A 2
H1AA H 0.5339 0.1969 0.0445 0.087 Uiso 0.360(9) 1 calc GR P A 2
H1AB H 0.5885 0.2040 0.0895 0.087 Uiso 0.360(9) 1 calc GR P A 2
H1AC H 0.5557 0.2900 0.0920 0.087 Uiso 0.360(9) 1 calc GR P A 2

loop_
_atom_site_aniso_label
_atom_site_aniso_U_11
_atom_site_aniso_U_22
_atom_site_aniso_U_33
_atom_site_aniso_U_23
_atom_site_aniso_U_13
_atom_site_aniso_U_12
O001 0.0205(9) 0.0232(9) 0.0218(9) -0.0008(7) 0.0000(7) 0.0040(7)
O002 0.0217(9) 0.0193(8) 0.0243(9) 0.0025(7) 0.0031(7) -0.0009(7)
O003 0.0199(9) 0.0212(9) 0.0295(10) 0.0017(8) 0.0002(8) 0.0018(7)
O004 0.0245(10) 0.0233(9) 0.0372(12) 0.0031(8) 0.0090(9) -0.0001(8)
O005 0.0297(11) 0.0274(11) 0.0564(15) 0.0092(10) 0.0087(10) -0.0047(9)
O006 0.0439(13) 0.0359(11) 0.0256(11) 0.0065(9) 0.0034(9) 0.0180(10)
O007 0.0333(11) 0.0349(11) 0.0312(11) -0.0039(9) -0.0064(9) 0.0094(9)
O008 0.0192(10) 0.0249(11) 0.0788(18) -0.0056(11) -0.0023(11) 0.0006(8)
O009 0.0404(13) 0.0374(12) 0.0471(14) 0.0185(11) 0.0092(11) 0.0084(10)
O00A 0.0292(12) 0.0196(10) 0.116(3) 0.0091(13) -0.0215(14) -0.0004(9)
N00C 0.0205(11) 0.0187(11) 0.0451(15) 0.0018(10) -0.0007(11) 0.0007(9)
C00D 0.0260(13) 0.0178(11) 0.0189(12) -0.0005(10) 0.0001(10) -0.0022(10)
C00E 0.0278(14) 0.0158(11) 0.0232(13) -0.0028(10) 0.0039(11) 0.0015(10)
C00F 0.0251(14) 0.0201(12) 0.0282(14) 0.0003(10) -0.0002(11) 0.0040(10)
C00G 0.0257(14) 0.0247(13) 0.0299(15) -0.0070(11) -0.0001(11) 0.0010(11)
C00H 0.0181(12) 0.0254(13) 0.0310(15) 0.0032(11) -0.0037(11) -0.0021(10)
C00I 0.0232(13) 0.0194(11) 0.0188(12) -0.0029(9) 0.0008(10) 0.0033(10)
C00J 0.0217(14) 0.0216(14) 0.060(2) -0.0018(13) -0.0115(14) 0.0046(11)
C00K 0.0252(14) 0.0209(12) 0.0225(13) -0.0007(10) 0.0020(11) -0.0016(10)
C00L 0.0278(14) 0.0237(13) 0.0239(13) -0.0027(11) 0.0073(11) -0.0016(11)
C00M 0.0387(16) 0.0268(14) 0.0269(15) -0.0054(11) -0.0123(13) 0.0005(12)
C00N 0.0166(12) 0.0188(12) 0.0367(16) 0.0026(11) -0.0004(11) 0.0009(10)
C00O 0.0363(15) 0.0194(12) 0.0214(14) -0.0023(10) -0.0025(12) 0.0027(11)
C00P 0.0300(15) 0.0191(12) 0.0253(14) -0.0005(10) 0.0040(11) 0.0014(10)
C00Q 0.0209(13) 0.0270(13) 0.0318(15) 0.0060(12) 0.0014(11) -0.0013(11)
C00R 0.0427(17) 0.0316(14) 0.0207(14) -0.0035(12) -0.0034(12) 0.0051(13)
C00S 0.0263(14) 0.0245(13) 0.0171(12) 0.0001(10) 0.0026(10) 0.0029(11)
C00T 0.0250(14) 0.0310(14) 0.0322(16) 0.0012(12) 0.0049(12) 0.0003(11)
C00U 0.0386(16) 0.0236(13) 0.0268(15) 0.0015(11) 0.0105(12) -0.0047(12)
C00V 0.0299(15) 0.0268(14) 0.0354(16) -0.0018(12) 0.0099(13) 0.0021(12)
C00W 0.0273(14) 0.0196(12) 0.0204(13) 0.0021(10) 0.0045(11) 0.0030(10)
C00X 0.0258(14) 0.0237(12) 0.0271(14) -0.0012(11) 0.0000(11) 0.0035(11)
C00Y 0.0369(17) 0.0241(13) 0.0438(19) -0.0022(13) -0.0116(14) -0.0031(12)
C00Z 0.0421(18) 0.0287(14) 0.0274(15) 0.0007(12) 0.0104(13) 0.0018(13)
C010 0.0292(16) 0.0329(15) 0.0410(18) -0.0075(14) 0.0023(13) -0.0057(12)
C011 0.0502(19) 0.0320(15) 0.0244(15) -0.0074(12) 0.0044(14) 0.0057(14)
C012 0.0275(16) 0.065(2) 0.0380(19) 0.0082(17) 0.0062(14) 0.0065(16)
C013 0.047(2) 0.066(2) 0.0357(19) -0.0104(18) -0.0076(16) 0.0101(19)

loop_
_atom_type_symbol
_atom_type_description
_atom_type_scat_dispersion_real
_atom_type_scat_dispersion_imag
_atom_type_scat_source
C C 0.0181 0.0091 'International Tables Vol C Tables 4.2.6.8 and 6.1.1.4'
H H 0.0000 0.0000 'International Tables Vol C Tables 4.2.6.8 and 6.1.1.4'
O O 0.0492 0.0322 'International Tables Vol C Tables 4.2.6.8 and 6.1.1.4'
N N 0.0311 0.0180 'International Tables Vol C Tables 4.2.6.8 and 6.1.1.4'

loop_
_geom_angle_atom_site_label_1
_geom_angle_atom_site_label_2
_geom_angle_atom_site_label_3
_geom_angle
C00D O001 C00I 116.4(2)
C00L O002 C00W 117.1(2)
C00F O003 C00Q 117.3(2)
C00H O004 C00T 116.9(2)
C00J O00B C014 121.2(4)
C00J N00C H00C 119.7
C00J N00C C00N 120.5(2)
C00N N00C H00C 119.7
O001 C00D C00K 110.3(2)
O006 C00D O001 123.6(3)
O006 C00D C00K 126.0(3)
C00G C00E C00P 121.2(3)
C00G C00E C00X 117.8(3)
C00X C00E C00P 121.0(3)
O003 C00F C00I 111.6(2)
O00A C00F O003 125.5(3)
O00A C00F C00I 122.9(3)
C00E C00G H00G 119.4
C00R C00G C00E 121.3(3)
C00R C00G H00G 119.4
O004 C00H C00N 109.5(2)
O009 C00H O004 124.4(3)
O009 C00H C00N 126.1(3)
O001 C00I C00F 107.5(2)
O001 C00I H00I 110.2
O001 C00I C00O 107.6(2)
C00F C00I H00I 110.2
C00F C00I C00O 111.3(2)
C00O C00I H00I 110.2
O008 C00J O00B 123.0(3)
O008 C00J N00C 123.9(3)
O008 C00J O00C 129.8(3)
O00B C00J N00C 112.4(3)
N00C C00J O00C 104.5(3)
C00D C00K C00S 111.0(2)
C00D C00K C00U 109.8(2)
C00D C00K C010 107.6(2)
C00U C00K C00S 109.7(2)
C00U C00K C010 109.7(2)
C010 C00K C00S 108.9(2)
O002 C00L C00T 109.7(2)
O005 C00L O002 124.5(3)
O005 C00L C00T 125.8(3)
H00A C00M H00B 107.5
C00O C00M H00A 108.5
C00O C00M H00B 108.5
C00Y C00M H00A 108.5
C00Y C00M H00B 108.5
C00Y C00M C00O 115.2(2)
N00C C00N C00H 109.9(2)
N00C C00N H00N 107.3
N00C C00N C00Q 114.3(3)
C00H C00N H00N 107.3
C00H C00N C00Q 110.2(2)
C00Q C00N H00N 107.3
C00I C00O C00M 111.5(2)
C00I C00O H00O 107.9
C00I C00O C011 109.5(2)
C00M C00O H00O 107.9
C011 C00O C00M 112.0(2)
C011 C00O H00O 107.9
C00E C00P H00D 108.7
C00E C00P H00E 108.7
C00E C00P C00W 114.1(2)
H00D C00P H00E 107.6
C00W C00P H00D 108.7
C00W C00P H00E 108.7
O003 C00Q C00N 106.1(2)
O003 C00Q H00Q 109.5
O003 C00Q C012 108.3(3)
C00N C00Q H00Q 109.5
C012 C00Q C00N 113.8(2)
C012 C00Q H00Q 109.5
C00G C00R H00R 119.9
C00Z C00R C00G 120.3(3)
C00Z C00R H00R 119.9
O007 C00S C00K 121.4(3)
O007 C00S C00W 117.3(2)
C00W C00S C00K 121.3(2)
O004 C00T C00L 104.3(2)
O004 C00T H00T 110.5
O004 C00T C013 110.3(3)
C00L C00T H00T 110.5
C013 C00T C00L 110.7(3)
C013 C00T H00T 110.5
C00K C00U H00F 109.5
C00K C00U H00H 109.5
C00K C00U H00J 109.5
H00F C00U H00H 109.5
H00F C00U H00J 109.5
H00H C00U H00J 109.5
C00X C00V H00V 119.9
C00Z C00V H00V 119.9
C00Z C00V C00X 120.2(3)
O002 C00W C00P 111.9(2)
O002 C00W C00S 108.0(2)
O002 C00W H00W 108.3
C00P C00W H00W 108.3
C00S C00W C00P 111.9(2)
C00S C00W H00W 108.3
C00E C00X H00X 119.5
C00V C00X C00E 121.0(3)
C00V C00X H00X 119.5
C00M C00Y H00K 109.5
C00M C00Y H00L 109.5
C00M C00Y H00M 109.5
H00K C00Y H00L 109.5
H00K C00Y H00M 109.5
H00L C00Y H00M 109.5
C00R C00Z C00V 119.6(3)
C00R C00Z H00Z 120.2
C00V C00Z H00Z 120.2
C00K C010 H01A 109.5
C00K C010 H01B 109.5
C00K C010 H01C 109.5
H01A C010 H01B 109.5
H01A C010 H01C 109.5
H01B C010 H01C 109.5
C00O C011 H01D 109.5
C00O C011 H01E 109.5
C00O C011 H01F 109.5
H01D C011 H01E 109.5
H01D C011 H01F 109.5
H01E C011 H01F 109.5
C00Q C012 H01G 109.5
C00Q C012 H01H 109.5
C00Q C012 H01I 109.5
H01G C012 H01H 109.5
H01G C012 H01I 109.5
H01H C012 H01I 109.5
C00T C013 H01J 109.5
C00T C013 H01K 109.5
C00T C013 H01L 109.5
H01J C013 H01K 109.5
H01J C013 H01L 109.5
H01K C013 H01L 109.5
O00B C014 C016 107.1(5)
O00B C014 C017 102.0(5)
O00B C014 C018 113.0(5)
C017 C014 C016 110.0(6)
C018 C014 C016 112.4(5)
C018 C014 C017 111.7(5)
C014 C016 H01M 109.5
C014 C016 H01N 109.5
C014 C016 H01O 109.5
H01M C016 H01N 109.5
H01M C016 H01O 109.5
H01N C016 H01O 109.5
C014 C017 H01P 109.5
C014 C017 H01Q 109.5
C014 C017 H01R 109.5
H01P C017 H01Q 109.5
H01P C017 H01R 109.5
H01Q C017 H01R 109.5
C014 C018 H01S 109.5
C014 C018 H01T 109.5
C014 C018 H01U 109.5
H01S C018 H01T 109.5
H01S C018 H01U 109.5
H01T C018 H01U 109.5
C00J O00C C0 116.1(6)
O00C C0 C2 105.5(9)
O00C C0 C3 108.8(10)
C2 C0 C3 113.3(12)
C1AA C0 O00C 106.6(10)
C1AA C0 C2 105.2(11)
C1AA C0 C3 116.7(11)
C0 C2 H2A 109.5
C0 C2 H2B 109.5
C0 C2 H2C 109.5
H2A C2 H2B 109.5
H2A C2 H2C 109.5
H2B C2 H2C 109.5
C0 C3 H3A 109.5
C0 C3 H3B 109.5
C0 C3 H3C 109.5
H3A C3 H3B 109.5
H3A C3 H3C 109.5
H3B C3 H3C 109.5
C0 C1AA H1AA 109.5
C0 C1AA H1AB 109.5
C0 C1AA H1AC 109.5
H1AA C1AA H1AB 109.5
H1AA C1AA H1AC 109.5
H1AB C1AA H1AC 109.5

loop_
_geom_bond_atom_site_label_1
_geom_bond_atom_site_label_2
_geom_bond_distance
O001 C00D 1.348(3)
O001 C00I 1.452(3)
O002 C00L 1.352(3)
O002 C00W 1.445(3)
O003 C00F 1.330(3)
O003 C00Q 1.470(3)
O004 C00H 1.351(3)
O004 C00T 1.443(4)
O005 C00L 1.195(4)
O006 C00D 1.192(3)
O007 C00S 1.205(4)
O008 C00J 1.208(4)
O009 C00H 1.191(4)
O00A C00F 1.198(4)
O00B C00J 1.345(5)
O00B C014 1.478(7)
N00C H00C 0.8600
N00C C00J 1.360(4)
N00C C00N 1.440(3)
C00D C00K 1.523(4)
C00E C00G 1.391(4)
C00E C00P 1.505(4)
C00E C00X 1.400(4)
C00F C00I 1.519(4)
C00G H00G 0.9300
C00G C00R 1.387(5)
C00H C00N 1.520(4)
C00I H00I 0.9800
C00I C00O 1.521(4)
C00J O00C 1.375(6)
C00K C00S 1.538(4)
C00K C00U 1.534(4)
C00K C010 1.538(4)
C00L C00T 1.521(4)
C00M H00A 0.9700
C00M H00B 0.9700
C00M C00O 1.535(4)
C00M C00Y 1.520(4)
C00N H00N 0.9800
C00N C00Q 1.525(4)
C00O H00O 0.9800
C00O C011 1.533(4)
C00P H00D 0.9700
C00P H00E 0.9700
C00P C00W 1.536(4)
C00Q H00Q 0.9800
C00Q C012 1.517(4)
C00R H00R 0.9300
C00R C00Z 1.380(5)
C00S C00W 1.529(4)
C00T H00T 0.9800
C00T C013 1.510(5)
C00U H00F 0.9600
C00U H00H 0.9600
C00U H00J 0.9600
C00V H00V 0.9300
C00V C00X 1.389(4)
C00V C00Z 1.385(5)
C00W H00W 0.9800
C00X H00X 0.9300
C00Y H00K 0.9600
C00Y H00L 0.9600
C00Y H00M 0.9600
C00Z H00Z 0.9300
C010 H01A 0.9600
C010 H01B 0.9600
C010 H01C 0.9600
C011 H01D 0.9600
C011 H01E 0.9600
C011 H01F 0.9600
C012 H01G 0.9600
C012 H01H 0.9600
C012 H01I 0.9600
C013 H01J 0.9600
C013 H01K 0.9600
C013 H01L 0.9600
C014 C016 1.547(8)
C014 C017 1.504(9)
C014 C018 1.496(8)
C016 H01M 0.9600
C016 H01N 0.9600
C016 H01O 0.9600
C017 H01P 0.9600
C017 H01Q 0.9600
C017 H01R 0.9600
C018 H01S 0.9600
C018 H01T 0.9600
C018 H01U 0.9600
O00C C0 1.472(13)
C0 C2 1.486(15)
C0 C3 1.522(19)
C0 C1AA 1.460(19)
C2 H2A 0.9600
C2 H2B 0.9600
C2 H2C 0.9600
C3 H3A 0.9600
C3 H3B 0.9600
C3 H3C 0.9600
C1AA H1AA 0.9600
C1AA H1AB 0.9600
C1AA H1AC 0.9600

loop_
_geom_torsion_atom_site_label_1
_geom_torsion_atom_site_label_2
_geom_torsion_atom_site_label_3
_geom_torsion_atom_site_label_4
_geom_torsion
O001 C00D C00K C00S -50.2(3)
O001 C00D C00K C00U -171.7(2)
O001 C00D C00K C010 68.9(3)
O001 C00I C00O C00M -54.4(3)
O001 C00I C00O C011 -178.9(2)
O002 C00L C00T O004 124.2(2)
O002 C00L C00T C013 -117.3(3)
O003 C00F C00I O001 134.5(2)
O003 C00F C00I C00O -108.0(3)
O004 C00H C00N N00C -175.0(2)
O004 C00H C00N C00Q -48.1(3)
O005 C00L C00T O004 -57.2(4)
O005 C00L C00T C013 61.4(4)
O006 C00D C00K C00S 133.4(3)
O006 C00D C00K C00U 11.8(4)
O006 C00D C00K C010 -107.5(3)
O007 C00S C00W O002 178.1(2)
O007 C00S C00W C00P 54.5(3)
O008 C00J O00C C0 -16.8(10)
O009 C00H C00N N00C 3.7(4)
O009 C00H C00N C00Q 130.6(3)
O00A C00F C00I O001 -47.5(4)
O00A C00F C00I C00O 70.1(4)
N00C C00J O00C C0 178.2(7)
N00C C00N C00Q O003 70.5(3)
N00C C00N C00Q C012 -48.4(3)
C00D O001 C00I C00F -93.5(3)
C00D O001 C00I C00O 146.6(2)
C00D C00K C00S O007 129.3(3)
C00D C00K C00S C00W -51.3(3)
C00E C00G C00R C00Z -1.4(4)
C00E C00P C00W O002 -60.3(3)
C00E C00P C00W C00S 61.1(3)
C00F O003 C00Q C00N 133.7(2)
C00F O003 C00Q C012 -103.8(3)
C00F C00I C00O C00M -171.8(2)
C00F C00I C00O C011 63.6(3)
C00G C00E C00P C00W 85.0(3)
C00G C00E C00X C00V -0.6(4)
C00G C00R C00Z C00V 0.9(5)
C00H O004 C00T C00L -145.6(2)
C00H O004 C00T C013 95.5(3)
C00H C00N C00Q O003 -53.9(3)
C00H C00N C00Q C012 -172.8(3)
C00I O001 C00D O006 6.1(4)
C00I O001 C00D C00K -170.4(2)
C00J O00B C014 C016 -71.2(6)
C00J O00B C014 C017 173.2(5)
C00J O00B C014 C018 53.1(7)
C00J N00C C00N C00H -135.8(3)
C00J N00C C00N C00Q 99.6(3)
C00J O00C C0 C2 -167.1(8)
C00J O00C C0 C3 71.1(12)
C00J O00C C0 C1AA -55.5(11)
C00K C00S C00W O002 -1.3(3)
C00K C00S C00W C00P -124.9(3)
C00L O002 C00W C00P -79.6(3)
C00L O002 C00W C00S 156.8(2)
C00N N00C C00J O008 -0.5(6)
C00N N00C C00J O00B -171.4(4)
C00N N00C C00J O00C 165.7(4)
C00P C00E C00G C00R -178.0(3)
C00P C00E C00X C00V 178.6(2)
C00Q O003 C00F O00A -0.1(5)
C00Q O003 C00F C00I 177.9(2)
C00T O004 C00H O009 -4.2(4)
C00T O004 C00H C00N 174.6(2)
C00U C00K C00S O007 -109.2(3)
C00U C00K C00S C00W 70.3(3)
C00W O002 C00L O005 1.2(4)
C00W O002 C00L C00T 179.8(2)
C00X C00E C00G C00R 1.2(4)
C00X C00E C00P C00W -94.2(3)
C00X C00V C00Z C00R -0.2(5)
C00Y C00M C00O C00I -50.5(3)
C00Y C00M C00O C011 72.6(3)
C00Z C00V C00X C00E 0.1(4)
C010 C00K C00S O007 11.0(4)
C010 C00K C00S C00W -169.6(2)
C014 O00B C00J O008 7.5(7)
C014 O00B C00J N00C 178.4(5)
